data_7151112
loop_
_publ_author_name
'Xia, Yi'
'Li, Wei'
'Qu, Fanqi'
'Fan, Zhijin'
'Liu, Xiufeng'
'Berro, Charles'
'Rauzy, Evelyne'
'Peng, Ling'

_publ_section_title
;
 Synthesis of bitriazolyl nucleosides and unexpectedly different
 reactivity of azidotriazole nucleoside isomers in the Huisgen
 reaction.
;
_journal_issue 11
_journal_name_full 'Organic &amp; biomolecular chemistry'
_journal_page_first 1695
_journal_page_last 1701
_journal_paper_doi 10.1039/b703420b
_journal_volume 5
_journal_year 2007
_space_group_IT_number 5
_symmetry_cell_setting monoclinic
_symmetry_Int_Tables_number 5
_symmetry_space_group_name_Hall 'C 2y'
_symmetry_space_group_name_H-M 'C 1 2 1'
_cell_angle_alpha 90.00
_cell_angle_beta 95.528(3)
_cell_angle_gamma 90.00
_cell_length_a 11.8185(4)
_cell_length_b 11.0156(4)
_cell_length_c 18.8659(8)
_cell_volume 2444.69(16)
_cod_data_source_file b703420b.txt
_cod_data_source_block 2a
_cod_original_cell_volume 2444.69
_cod_original_sg_symbol_H-M 'C 2'
_cod_database_code 7151112

loop_
_symmetry_equiv_pos_site_id
_symmetry_equiv_pos_as_xyz
1 x,y,z
2 -x,y,-z
3 1/2+x,1/2+y,z
4 1/2-x,1/2+y,-z

loop_
_atom_site_label
_atom_site_type_symbol
_atom_site_fract_x
_atom_site_fract_y
_atom_site_fract_z
O1 O 0.09683(18) 0.5371(2) 0.25281(10)
O2 O 0.1946(2) 0.7458(2) 0.18032(14)
O3 O 0.1472(3) 0.8313(4) 0.2804(2)
O4 O 0.1455(2) 0.4605(3) 0.07573(11)
O5 O 0.3251(3) 0.4405(7) 0.0575(2)
O6 O 0.0982(2) 0.2906(2) 0.17114(11)
O7 O 0.2278(5) 0.1696(5) 0.1306(3)
O8 O 0.08810(17) 0.3531(2) 0.41358(11)
O9 O 0.24181(17) 0.31952(19) 0.49134(10)
O10 O 0.85051(19) 0.5569(2) 0.46588(13)
O11 O 0.88460(16) 0.6570(2) 0.36676(11)
N1 N 0.25091(17) 0.4457(2) 0.31822(11)
N2 N 0.34513(19) 0.4966(2) 0.29461(12)
N3 N 0.37552(17) 0.4540(2) 0.41238(11)
N4 N 0.52567(18) 0.5439(2) 0.35348(11)
N5 N 0.5564(2) 0.6130(3) 0.29845(13)
N6 N 0.6633(2) 0.6371(3) 0.31236(13)
C1 C 0.1512(2) 0.4248(3) 0.26721(14)
H1 H 0.1003 0.3686 0.2871
C2 C 0.1848(2) 0.3746(3) 0.19644(14)
H2 H 0.2594 0.3378 0.2023
C3 C 0.1774(3) 0.4879(3) 0.14958(14)
H3 H 0.2443 0.5351 0.1575
C4 C 0.0828(3) 0.5602(3) 0.17787(16)
H4 H 0.0119 0.5285 0.1550
C5 C 0.0826(4) 0.6949(4) 0.1651(2)
H5A H 0.0555 0.7112 0.1158
H5B H 0.0309 0.7336 0.1951
C6 C 0.2162(4) 0.8116(3) 0.23958(19)
C7 C 0.3354(4) 0.8566(5) 0.2478(3)
H7A H 0.3355 0.9437 0.2461
H7B H 0.3756 0.8251 0.2099
H7C H 0.3722 0.8301 0.2927
C8 C 0.2291(4) 0.4393(6) 0.0349(2)
C9 C 0.1855(6) 0.4114(8) -0.0396(2)
H9A H 0.2039 0.4768 -0.0700
H9B H 0.1044 0.4015 -0.0425
H9C H 0.2197 0.3378 -0.0544
C10 C 0.1320(5) 0.1885(4) 0.1390(2)
C11 C 0.0316(6) 0.1096(6) 0.1178(3)
H11A H -0.0179 0.1500 0.0819
H11B H -0.0088 0.0940 0.1586
H11C H 0.0569 0.0342 0.0993
C12 C 0.2711(2) 0.4198(2) 0.38803(13)
C13 C 0.1875(2) 0.3616(2) 0.43172(13)
C14 C 0.1716(3) 0.2647(3) 0.54161(17)
H14A H 0.1075 0.3162 0.5472
H14B H 0.2154 0.2549 0.5868
H14C H 0.1453 0.1868 0.5241
C15 C 0.4148(2) 0.4984(2) 0.35288(13)
C16 C 0.6150(2) 0.5258(2) 0.40267(14)
H16 H 0.6104 0.4714 0.4455
C17 C 0.7017(2) 0.5850(2) 0.37542(14)
C18 C 0.8200(2) 0.5969(2) 0.40831(15)
C19 C 1.0022(2) 0.6735(4) 0.3953(2)
H19A H 1.0054 0.7275 0.4354
H19B H 1.0447 0.7075 0.3592
H19C H 1.0342 0.5964 0.4101
